data_1533155
loop_
_publ_author_name
'Fang, C.M.'
'de With, G.'

_publ_section_title
;
 Crystal structure and chemical bonding of the high-pressure phase of Mg
 Al2 O4 from first-principles calculations
;
_journal_name_full 'Philosophical Magazine, Part A'
_journal_page_first 2885
_journal_page_last 2894
_journal_volume 82
_journal_year 2002
_chemical_formula_sum 'Al2 Mg O4'
_chemical_name_systematic 'Mg Al2 O4'
_space_group_IT_number 62
_symmetry_space_group_name_Hall '-P 2c 2n'
_symmetry_space_group_name_H-M 'P n a m'
_cell_angle_alpha 90
_cell_angle_beta 90
_cell_angle_gamma 90
_cell_formula_units_Z 4
_cell_length_a 8.565
_cell_length_b 9.854
_cell_length_c 2.778
_cell_volume 234.462
_citation_journal_id_ASTM PMAADG
_cod_data_source_file Fang_PMAADG_2002_594.cif
_cod_data_source_block Al2Mg1O4
_cod_original_cell_volume 234.4618
_cod_original_sg_symbol_Hall '-P 2ac 2n (-x,z,y)'
_cod_original_formula_sum 'Al2 Mg1 O4'
_cod_database_code 1533155

loop_
_symmetry_equiv_pos_as_xyz
x,y,z
-x+1/2,y+1/2,-z
x+1/2,-y+1/2,-z+1/2
-x,-y,z+1/2
-x,-y,-z
x-1/2,-y-1/2,z
-x-1/2,y-1/2,z-1/2
x,y,-z-1/2

loop_
_atom_site_label
_atom_site_type_symbol
_atom_site_fract_x
_atom_site_fract_y
_atom_site_fract_z
_atom_site_occupancy
_atom_site_U_iso_or_equiv
O1 O-2 0.2016 0.1682 0.25 1 0.0
Al1 Al+3 0.4413 0.6163 0.25 1 0.0
O3 O-2 0.5345 0.784 0.25 1 0.0
O2 O-2 0.1201 0.4714 0.25 1 0.0
Mg1 Mg+2 0.756 0.6535 0.25 1 0.0
Al2 Al+3 0.4132 0.1031 0.25 1 0.0
O4 O-2 0.412 0.4292 0.25 1 0.0
